data_1521862
loop_
_publ_author_name
'Roos, M.'
'Meyer, G.'

_publ_section_title
;
 Zwei Galliumfluorid-Ammoniakate: Ga (N H3) F3 und Ga (N H3)2 F3
;
_journal_name_full 'Zeitschrift fuer Anorganische und Allgemeine Chemie'
_journal_page_first 1129
_journal_page_last 1134
_journal_volume 625
_journal_year 1999
_chemical_formula_sum 'F3 Ga H3 N'
_chemical_name_systematic '(Ga (N H3)) F3'
_space_group_IT_number 39
_symmetry_space_group_name_Hall 'A 2 -2b'
_symmetry_space_group_name_H-M 'A b m 2'
_cell_angle_alpha 90
_cell_angle_beta 90
_cell_angle_gamma 90
_cell_formula_units_Z 4
_cell_length_a 5.446
_cell_length_b 5.446
_cell_length_c 9.866
_cell_volume 292.615
_citation_journal_id_ASTM ZAACAB
_cod_data_source_file Roos_ZAACAB_1999_781.cif
_cod_data_source_block H3F3Ga1N1
_cod_original_cell_volume 292.6149
_cod_original_formula_sum 'H3 F3 Ga1 N1'
_cod_database_code 1521862

loop_
_symmetry_equiv_pos_as_xyz
x,y,z
-x,-y,z
-x,y+1/2,z
x,-y+1/2,z
x,y+1/2,z+1/2
-x,-y+1/2,z+1/2
-x,y+1,z+1/2
x,-y+1,z+1/2

loop_
_atom_site_label
_atom_site_type_symbol
_atom_site_fract_x
_atom_site_fract_y
_atom_site_fract_z
_atom_site_occupancy
_atom_site_U_iso_or_equiv
N1 N-3 0.231 0.25 0.59 1 0.0
F3 F-1 0.2763 0.25 0.208 1 0.0
F1 F-1 0.5 0 0.4076 1 0.0
H2 H+1 0.27 0.129 0.624 1 0.0
Ga1 Ga+3 0.2505 0.25 0.4032 1 0.0
H1 H+1 0.065 0.25 0.617 1 0.0
F2 F-1 0 0 0.3878 1 0.0
